data_1508381
loop_
_publ_author_name
'Akutsu, Hiroki'
'Yamada, Jun-ichi'
'Nakatsuji, Shin-ichi'
'Turner, Scott S.'

_publ_section_title
;
 A New BEDT-TTF-Based Organic Charge Transfer Salt with a New Anionic
 Strong Acceptor, N,N'-Disulfo-1,4-benzoquinonediimine
;
_journal_issue 2
_journal_name_full Crystals
_journal_page_first 182
_journal_page_last 192
_journal_paper_doi 10.3390/cryst2020182
_journal_volume 2
_journal_year 2012
_chemical_formula_moiety '4(C10 H8 S8), C6 H4 N2 O6 S2, 3(H2 O)'
_chemical_formula_sum 'C46 H42 N2 O9 S34'
_chemical_formula_weight 1856.89
_space_group_IT_number 2
_symmetry_cell_setting triclinic
_symmetry_Int_Tables_number 2
_symmetry_space_group_name_Hall '-P 1'
_symmetry_space_group_name_H-M 'P -1'
_atom_sites_solution_hydrogens geom
_atom_sites_solution_primary direct
_atom_sites_solution_secondary difmap
_cell_angle_alpha 74.29(3)
_cell_angle_beta 82.16(4)
_cell_angle_gamma 80.36(3)
_cell_formula_units_Z 1
_cell_length_a 6.742(3)
_cell_length_b 15.518(7)
_cell_length_c 18.034(7)
_cell_measurement_reflns_used 4124
_cell_measurement_temperature 294
_cell_measurement_theta_max 30.10
_cell_measurement_theta_min 1.38
_cell_volume 1782.4(14)
_computing_cell_refinement CrystalClear
_computing_data_collection 'CrystalClear (Rigaku Inc., 2008)'
_computing_data_reduction CrystalClear
_computing_molecular_graphics 'CrystalStructure 4.0'
_computing_publication_material 'CRYSTALS (Betteridge et al., 2003)'
_computing_structure_refinement 'CRYSTALS (Betteridge et al., 2003)'
_computing_structure_solution 'Il Milione (Burla, et al., 2007)'
_diffrn_ambient_temperature 294
_diffrn_detector_area_resol_mean 7.314
_diffrn_measured_fraction_theta_full 0.947
_diffrn_measured_fraction_theta_max 0.947
_diffrn_measurement_device_type 'Rigaku Mercury70'
_diffrn_measurement_method \w
_diffrn_radiation_type 'Mo K\a'
_diffrn_radiation_wavelength 0.71075
_diffrn_reflns_av_R_equivalents 0.0457
_diffrn_reflns_limit_h_max 8
_diffrn_reflns_limit_h_min -8
_diffrn_reflns_limit_k_max 20
_diffrn_reflns_limit_k_min -20
_diffrn_reflns_limit_l_max 17
_diffrn_reflns_limit_l_min -23
_diffrn_reflns_number 13528
_diffrn_reflns_theta_full 27.50
_diffrn_reflns_theta_max 27.50
_diffrn_standards_number 0
_exptl_absorpt_coefficient_mu 1.064
_exptl_absorpt_correction_T_max 0.995
_exptl_absorpt_correction_T_min 0.770
_exptl_absorpt_correction_type numerical
_exptl_absorpt_process_details 'NUMABS (Rigaku, 1999)'
_exptl_crystal_colour black
_exptl_crystal_density_diffrn 1.730
_exptl_crystal_density_method 'not measured'
_exptl_crystal_description needle
_exptl_crystal_F_000 948.00
_exptl_crystal_size_max 0.650
_exptl_crystal_size_mid 0.010
_exptl_crystal_size_min 0.005
_refine_diff_density_max 0.61
_refine_diff_density_min -0.48
_refine_ls_extinction_method none
_refine_ls_goodness_of_fit_ref 1.1552
_refine_ls_hydrogen_treatment constr
_refine_ls_number_parameters 424
_refine_ls_number_reflns 3129
_refine_ls_number_restraints 0
_refine_ls_R_factor_gt 0.0806
_refine_ls_shift/su_max 0.0001543
_refine_ls_structure_factor_coef F
_refine_ls_weighting_details
;
 Method, part 1, Chebychev polynomial, (Watkin, 1994, Prince, 1982) 
 [weight] = 1.0/[A~0~*T~0~(x)+A~1~*T~1~(x) ... +A~n-1~]*T~n-1~(x)] 
 where A~i~ are the Chebychev coefficients listed below and x= Fcalc/Fmax 
 Method = Robust Weighting (Prince, 1982) 
 W = [weight] * [1-(deltaF/6*sigmaF)^2^]^2^ 
 A~i~ are: 
 -0.212 -6.65 -2.39 -2.89 -1.09 
;
_refine_ls_weighting_scheme calc
_refine_ls_wR_factor_ref 0.0565
_reflns_number_gt 3650
_reflns_number_total 7764
_reflns_threshold_expression F^2^>2.5\s(F^2^)
_cod_data_source_file C46H42N2O9S34_P-1_crystals-02-00182-s002DC125.cif
_cod_data_source_block V111022a_chateigner_1508381
_cod_original_cell_volume 1782.2(14)
_cod_database_code 1508381

loop_
_symmetry_equiv_pos_site_id
_symmetry_equiv_pos_as_xyz
1 +X,+Y,+Z
2 -X,-Y,-Z

loop_
_atom_site_label
_atom_site_type_symbol
_atom_site_fract_x
_atom_site_fract_y
_atom_site_fract_z
_atom_site_U_iso_or_equiv
_atom_site_occupancy
_atom_site_adp_type
_atom_site_refinement_flags_posn
S1 S 0.6575(3) 0.4681(2) 0.28936(14) 0.0576 1.0000 Uani .
S2 S 1.1681(4) 0.4890(2) 0.23012(13) 0.0537 1.0000 Uani .
S3 S 0.7546(3) 0.47974(19) 0.44028(12) 0.0491 1.0000 Uani .
S4 S 1.1860(3) 0.4979(2) 0.39084(13) 0.0522 1.0000 Uani .
S5 S 0.2931(4) 0.7245(2) 0.23658(15) 0.0690 1.0000 Uani .
S6 S 0.8155(4) 0.7253(2) 0.18545(13) 0.0563 1.0000 Uani .
S7 S 0.3891(3) 0.7264(2) 0.38968(13) 0.0543 1.0000 Uani .
S8 S 0.8246(3) 0.72335(19) 0.34893(13) 0.0489 1.0000 Uani .
S9 S 0.4371(3) 0.74577(19) 0.55909(13) 0.0498 1.0000 Uani .
S10 S 0.8716(3) 0.74862(19) 0.51823(13) 0.0500 1.0000 Uani .
S11 S 0.4336(3) 0.7806(2) 0.71315(14) 0.0542 1.0000 Uani .
S12 S 0.9508(4) 0.7912(2) 0.65896(15) 0.0635 1.0000 Uani .
S13 S 0.5469(4) 0.9597(2) 0.23854(15) 0.0613 1.0000 Uani .
S14 S 1.0199(4) 0.9620(3) 0.29199(17) 0.0766 1.0000 Uani .
S15 S 0.3976(3) 0.9790(2) 0.39723(14) 0.0535 1.0000 Uani .
S16 S 0.7994(4) 0.9947(2) 0.43610(14) 0.0591 1.0000 Uani .
S17 S 1.0910(4) 0.71842(19) -0.04900(14) 0.0538 1.0000 Uani .
O1 O 1.2074(13) 0.7507(6) -0.1192(5) 0.1003 1.0000 Uani .
O2 O 1.1285(17) 0.7450(7) 0.0155(6) 0.1366 1.0000 Uani .
O3 O 0.8762(11) 0.7352(6) -0.0597(5) 0.0970 1.0000 Uani .
O4 O 1.071(6) 0.9296(15) 0.0215(12) 0.2768 0.5000 Uani .
O5 O 0.538(3) 0.8574(14) -0.0616(12) 0.1232 0.5000 Uani .
O6 O 0.366(6) 1.023(4) 0.039(2) 0.3742 0.5000 Uani .
N1 N 1.1381(11) 0.6033(6) -0.0267(5) 0.0598 1.0000 Uani .
C1 C 0.8150(15) 0.4311(8) 0.2120(6) 0.0641 1.0000 Uani .
C2 C 0.9757(14) 0.4873(8) 0.1731(5) 0.0630 1.0000 Uani .
C3 C 0.8398(12) 0.4788(7) 0.3442(4) 0.0433 1.0000 Uani .
C4 C 1.0363(12) 0.4881(6) 0.3213(4) 0.0354 1.0000 Uani .
C5 C 0.9874(13) 0.4961(7) 0.4647(5) 0.0435 1.0000 Uani .
C6 C 0.4389(17) 0.7047(11) 0.1517(6) 0.0935 1.0000 Uani .
C7 C 0.6135(15) 0.7545(10) 0.1238(6) 0.0792 1.0000 Uani .
C8 C 0.4798(13) 0.7218(7) 0.2957(5) 0.0448 1.0000 Uani .
C9 C 0.6815(13) 0.7243(7) 0.2748(5) 0.0485 1.0000 Uani .
C10 C 0.6206(13) 0.7302(6) 0.4179(5) 0.0407 1.0000 Uani .
C11 C 0.6406(12) 0.7395(6) 0.4906(5) 0.0397 1.0000 Uani .
C12 C 0.5727(12) 0.7675(6) 0.6254(5) 0.0406 1.0000 Uani .
C13 C 0.7718(13) 0.7706(7) 0.6068(5) 0.0460 1.0000 Uani .
C14 C 0.6356(14) 0.7542(8) 0.7749(5) 0.0580 1.0000 Uani .
C15 C 0.8037(13) 0.8085(7) 0.7464(5) 0.0544 1.0000 Uani .
C16 C 0.7568(18) 1.0091(11) 0.1779(6) 0.0975 1.0000 Uani .
C17 C 0.9527(18) 0.9685(12) 0.1994(6) 0.1073 1.0000 Uani .
C18 C 0.6031(13) 0.9671(6) 0.3289(5) 0.0438 1.0000 Uani .
C19 C 0.7866(13) 0.9736(6) 0.3452(5) 0.0493 1.0000 Uani .
C20 C 0.5420(13) 0.9947(6) 0.4644(5) 0.0457 1.0000 Uani .
C21 C 1.3154(14) 0.5600(8) -0.0148(5) 0.0556 1.0000 Uani .
C22 C 1.3262(15) 0.4610(7) 0.0021(6) 0.0602 1.0000 Uani .
C23 C 1.4983(14) 0.5980(7) -0.0161(5) 0.0507 1.0000 Uani .
H12 H 0.8774 0.3696 0.2323 0.1376 1.0000 Uiso R
H11 H 0.7290 0.4300 0.1734 0.0467 1.0000 Uiso R
H22 H 0.9126 0.5489 0.1535 0.1241 1.0000 Uiso R
H21 H 1.0388 0.4654 0.1288 0.1003 1.0000 Uiso R
H42 H 1.1757 0.9459 -0.0033 0.3198 0.5000 Uiso R
H41 H 1.0657 0.8775 0.0209 0.3198 0.5000 Uiso R
H51 H 0.6615 0.8540 -0.0714 0.1272 0.5000 Uiso R
H52 H 0.4885 0.9107 -0.0706 0.2939 0.5000 Uiso R
H62 H 0.4872 0.6405 0.1616 0.2714 1.0000 Uiso R
H61 H 0.3508 0.7195 0.1105 0.1592 1.0000 Uiso R
H641 H 0.4614 1.0315 0.0056 0.4103 0.5000 Uiso R
H63 H 0.3583 0.9686 0.0537 0.4103 0.5000 Uiso R
H72 H 0.5659 0.8186 0.1158 0.2950 1.0000 Uiso R
H71 H 0.6675 0.7443 0.0737 0.1392 1.0000 Uiso R
H142 H 0.5799 0.7645 0.8248 0.0818 1.0000 Uiso R
H141 H 0.6875 0.6905 0.7832 0.0809 1.0000 Uiso R
H151 H 0.8944 0.7945 0.7867 0.0562 1.0000 Uiso R
H152 H 0.7505 0.8721 0.7376 0.0876 1.0000 Uiso R
H162 H 0.7512 1.0002 0.1271 0.0508 1.0000 Uiso R
H161 H 0.7370 1.0738 0.1724 0.3467 1.0000 Uiso R
H172 H 1.0432 1.0060 0.1632 0.1782 1.0000 Uiso R
H171 H 0.9848 0.9087 0.1903 0.3091 1.0000 Uiso R
H221 H 1.2078 0.4368 0.0041 0.0655 1.0000 Uiso R
H231 H 1.4966 0.6601 -0.0256 0.1340 1.0000 Uiso R

loop_
_atom_site_aniso_label
_atom_site_aniso_U_11
_atom_site_aniso_U_22
_atom_site_aniso_U_33
_atom_site_aniso_U_23
_atom_site_aniso_U_13
_atom_site_aniso_U_12
S1 0.0407(12) 0.100(2) 0.0406(14) -0.0291(14) -0.0060(10) -0.0130(13)
S2 0.0445(12) 0.088(2) 0.0352(13) -0.0268(13) 0.0046(10) -0.0146(13)
S3 0.0389(12) 0.0802(19) 0.0331(12) -0.0213(12) 0.0003(9) -0.0135(12)
S4 0.0372(12) 0.090(2) 0.0346(13) -0.0233(13) 0.0006(9) -0.0149(13)
S5 0.0461(14) 0.127(3) 0.0446(15) -0.0371(16) -0.0069(11) -0.0160(16)
S6 0.0469(13) 0.089(2) 0.0363(13) -0.0233(13) 0.0021(10) -0.0122(13)
S7 0.0373(12) 0.090(2) 0.0397(13) -0.0237(13) -0.0003(9) -0.0118(13)
S8 0.0372(11) 0.0758(18) 0.0358(12) -0.0188(12) -0.0032(9) -0.0066(12)
S9 0.0376(11) 0.0839(19) 0.0346(12) -0.0248(12) -0.0010(9) -0.0126(12)
S10 0.0332(11) 0.082(2) 0.0394(13) -0.0248(13) -0.0028(9) -0.0065(12)
S11 0.0434(12) 0.086(2) 0.0422(13) -0.0301(13) 0.0020(10) -0.0158(13)
S12 0.0433(13) 0.108(2) 0.0525(15) -0.0347(16) -0.0036(11) -0.0255(15)
S13 0.0602(15) 0.083(2) 0.0492(15) -0.0285(14) -0.0062(12) -0.0147(15)
S14 0.0456(14) 0.128(3) 0.0662(19) -0.0427(19) 0.0035(13) -0.0177(17)
S15 0.0413(13) 0.0757(19) 0.0466(14) -0.0189(13) -0.0048(10) -0.0107(12)
S16 0.0450(13) 0.091(2) 0.0476(14) -0.0226(14) -0.0012(11) -0.0198(14)
S17 0.0429(13) 0.0727(19) 0.0433(13) -0.0124(13) -0.0041(10) -0.0046(12)
O1 0.094(6) 0.094(7) 0.077(6) 0.009(5) 0.038(5) -0.001(5)
O2 0.174(11) 0.128(9) 0.129(9) -0.074(7) -0.096(8) 0.055(8)
O3 0.047(4) 0.110(7) 0.118(7) -0.004(6) -0.010(4) -0.005(5)
O4 0.66(7) 0.076(16) 0.065(14) -0.038(12) 0.10(3) -0.05(3)
O5 0.111(15) 0.119(17) 0.128(17) -0.022(14) -0.046(13) 0.030(13)
O6 0.29(5) 0.55(8) 0.22(4) 0.20(5) -0.16(4) -0.24(6)
N1 0.041(4) 0.085(7) 0.057(5) -0.018(5) -0.002(4) -0.018(4)
C1 0.068(7) 0.091(9) 0.048(6) -0.039(6) 0.000(5) -0.021(6)
C2 0.054(6) 0.107(9) 0.035(5) -0.029(6) 0.001(4) -0.017(6)
C3 0.041(5) 0.068(7) 0.025(4) -0.020(4) 0.000(3) -0.010(5)
C4 0.038(4) 0.045(5) 0.028(4) -0.015(4) -0.003(3) -0.009(4)
C5 0.037(4) 0.060(6) 0.037(5) -0.018(4) -0.002(4) -0.006(4)
C6 0.072(7) 0.186(15) 0.038(6) -0.048(8) -0.009(5) -0.025(9)
C7 0.055(6) 0.152(12) 0.031(5) -0.021(6) -0.001(4) -0.021(7)
C8 0.048(5) 0.061(6) 0.025(4) -0.009(4) -0.002(4) -0.008(5)
C9 0.043(5) 0.068(7) 0.033(5) -0.008(4) -0.002(4) -0.013(5)
C10 0.047(5) 0.051(6) 0.029(4) -0.014(4) -0.002(4) -0.015(4)
C11 0.031(4) 0.041(5) 0.044(5) -0.008(4) -0.007(4) -0.001(4)
C12 0.038(4) 0.046(6) 0.041(5) -0.017(4) 0.002(4) -0.010(4)
C13 0.041(5) 0.062(7) 0.035(5) -0.010(4) -0.007(4) -0.007(5)
C14 0.058(6) 0.078(8) 0.044(6) -0.019(5) -0.003(5) -0.023(6)
C15 0.049(5) 0.078(8) 0.043(5) -0.027(5) -0.017(4) 0.003(5)
C16 0.070(8) 0.174(15) 0.041(6) -0.015(8) -0.007(5) -0.012(9)
C17 0.073(8) 0.215(18) 0.035(6) -0.037(8) 0.011(6) -0.028(10)
C18 0.051(5) 0.043(6) 0.039(5) -0.009(4) -0.006(4) -0.012(4)
C19 0.045(5) 0.049(6) 0.057(6) -0.018(5) 0.002(4) -0.012(4)
C20 0.045(5) 0.046(6) 0.051(5) -0.016(5) -0.006(4) -0.011(4)
C21 0.043(5) 0.088(9) 0.044(5) -0.025(5) 0.004(4) -0.023(5)
C22 0.049(6) 0.071(8) 0.070(7) -0.027(6) -0.002(5) -0.023(6)
C23 0.054(6) 0.053(6) 0.048(6) -0.013(5) -0.009(4) -0.010(5)

loop_
_atom_type_symbol
_atom_type_scat_dispersion_real
_atom_type_scat_dispersion_imag
_atom_type_scat_Cromer_Mann_a1
_atom_type_scat_Cromer_Mann_b1
_atom_type_scat_Cromer_Mann_a2
_atom_type_scat_Cromer_Mann_b2
_atom_type_scat_Cromer_Mann_a3
_atom_type_scat_Cromer_Mann_b3
_atom_type_scat_Cromer_Mann_a4
_atom_type_scat_Cromer_Mann_b4
_atom_type_scat_Cromer_Mann_c
_atom_type_scat_source
C 0.0033 0.0016 2.3100 20.8439 1.0200 10.2075 1.5886 0.5687 0.8650 51.6512 0.2156 'International Tables Vol C 4.2.6.8 and 6.1.1.4'
H 0.0000 0.0000 0.4930 10.5109 0.3229 26.1257 0.1402 3.1424 0.0408 57.7998 0.0030 'International Tables Vol C 4.2.6.8 and 6.1.1.4'
N 0.0061 0.0033 12.2126 0.0057 3.1322 9.8933 2.0125 28.9975 1.1663 0.5826 -11.5290 'International Tables Vol C 4.2.6.8 and 6.1.1.4'
O 0.0106 0.0060 3.0485 13.2771 2.2868 5.7011 1.5463 0.3239 0.8670 32.9089 0.2508 'International Tables Vol C 4.2.6.8 and 6.1.1.4'
S 0.1246 0.1234 6.9053 1.4679 5.2034 22.2151 1.4379 0.2536 1.5863 56.1720 0.8669 'International Tables Vol C 4.2.6.8 and 6.1.1.4'

loop_
_geom_angle_atom_site_label_1
_geom_angle_site_symmetry_1
_geom_angle_atom_site_label_2
_geom_angle_atom_site_label_3
_geom_angle_site_symmetry_3
_geom_angle
_geom_angle_publ_flag
C1 . S1 C3 . 100.5(4) yes
C2 . S2 C4 . 103.1(4) yes
C3 . S3 C5 . 95.6(4) yes
C4 . S4 C5 . 95.1(4) yes
C6 . S5 C8 . 102.0(5) yes
C7 . S6 C9 . 101.0(4) yes
C8 . S7 C10 . 95.4(4) yes
C9 . S8 C10 . 95.8(4) yes
C11 . S9 C12 . 95.2(4) yes
C11 . S10 C13 . 95.1(4) yes
C12 . S11 C14 . 99.9(4) yes
C13 . S12 C15 . 103.0(4) yes
C16 . S13 C18 . 99.4(5) yes
C17 . S14 C19 . 102.6(5) yes
C18 . S15 C20 . 94.5(4) yes
C19 . S16 C20 . 94.7(4) yes
O1 . S17 O2 . 116.9(7) yes
O1 . S17 O3 . 111.0(5) yes
O2 . S17 O3 . 111.5(6) yes
O1 . S17 N1 . 107.2(5) yes
O2 . S17 N1 . 106.9(5) yes
O3 . S17 N1 . 102.1(5) yes
H42 . O4 H41 . 109.5 no
H51 . O5 H52 . 109.5 no
H641 . O6 H63 . 109.5 no
S17 . N1 C21 . 122.3(7) yes
S1 . C1 C2 . 115.6(7) yes
S1 . C1 H12 . 108.3 no
C2 . C1 H12 . 108.8 no
S1 . C1 H11 . 108.2 no
C2 . C1 H11 . 108.2 no
H12 . C1 H11 . 107.5 no
C1 . C2 S2 . 116.4(7) yes
C1 . C2 H22 . 108.4 no
S2 . C2 H22 . 108.4 no
C1 . C2 H21 . 107.9 no
S2 . C2 H21 . 108.1 no
H22 . C2 H21 . 107.3 no
S3 . C3 S1 . 115.1(5) yes
S3 . C3 C4 . 116.9(6) yes
S1 . C3 C4 . 127.9(6) yes
S4 . C4 S2 . 114.3(4) yes
S4 . C4 C3 . 117.5(6) yes
S2 . C4 C3 . 128.2(6) yes
S3 . C5 S4 . 114.7(4) yes
S3 . C5 C5 2_766 122.7(9) yes
S4 . C5 C5 2_766 122.5(9) yes
S5 . C6 C7 . 116.5(9) yes
S5 . C6 H62 . 107.8 no
C7 . C6 H62 . 108.4 no
S5 . C6 H61 . 108.4 no
C7 . C6 H61 . 108.1 no
H62 . C6 H61 . 107.3 no
C6 . C7 S6 . 115.9(8) yes
C6 . C7 H72 . 108.4 no
S6 . C7 H72 . 108.6 no
C6 . C7 H71 . 107.9 no
S6 . C7 H71 . 108.3 no
H72 . C7 H71 . 107.3 no
S5 . C8 S7 . 114.5(5) yes
S5 . C8 C9 . 127.6(6) yes
S7 . C8 C9 . 117.7(6) yes
S8 . C9 S6 . 115.8(5) yes
S8 . C9 C8 . 115.3(6) yes
S6 . C9 C8 . 128.9(7) yes
S8 . C10 S7 . 115.5(5) yes
S8 . C10 C11 . 122.7(6) yes
S7 . C10 C11 . 121.8(6) yes
S10 . C11 S9 . 115.4(5) yes
S10 . C11 C10 . 122.2(6) yes
S9 . C11 C10 . 122.4(6) yes
S11 . C12 S9 . 115.9(5) yes
S11 . C12 C13 . 126.3(7) yes
S9 . C12 C13 . 117.8(6) yes
S10 . C13 S12 . 113.9(5) yes
S10 . C13 C12 . 116.2(6) yes
S12 . C13 C12 . 129.8(7) yes
S11 . C14 C15 . 115.0(7) yes
S11 . C14 H142 . 108.2 no
C15 . C14 H142 . 107.4 no
S11 . C14 H141 . 108.8 no
C15 . C14 H141 . 109.6 no
H142 . C14 H141 . 107.5 no
C14 . C15 S12 . 115.9(7) yes
C14 . C15 H151 . 108.1 no
S12 . C15 H151 . 107.9 no
C14 . C15 H152 . 109.2 no
S12 . C15 H152 . 108.2 no
H151 . C15 H152 . 107.3 no
S13 . C16 C17 . 115.9(10) yes
S13 . C16 H162 . 106.0 no
C17 . C16 H162 . 105.6 no
S13 . C16 H161 . 109.7 no
C17 . C16 H161 . 111.9 no
H162 . C16 H161 . 107.1 no
C16 . C17 S14 . 120.5(9) yes
C16 . C17 H172 . 104.1 no
S14 . C17 H172 . 105.6 no
C16 . C17 H171 . 110.9 no
S14 . C17 H171 . 108.1 no
H172 . C17 H171 . 106.6 no
S13 . C18 S15 . 116.4(5) yes
S13 . C18 C19 . 124.5(7) yes
S15 . C18 C19 . 118.7(7) yes
S16 . C19 S14 . 113.7(5) yes
S16 . C19 C18 . 116.1(7) yes
S14 . C19 C18 . 130.2(8) yes
S15 . C20 S16 . 116.0(5) yes
S15 . C20 C20 2_676 122.0(9) yes
S16 . C20 C20 2_676 122.1(9) yes
N1 . C21 C22 . 114.2(9) yes
N1 . C21 C23 . 127.1(10) yes
C22 . C21 C23 . 118.7(9) yes
C21 . C22 C23 2_865 123.7(9) yes
C21 . C22 H221 . 118.4 no
C23 2_865 C22 H221 . 117.9 no
C21 . C23 C22 2_865 117.7(9) yes
C21 . C23 H231 . 121.0 no
C22 2_865 C23 H231 . 121.3 no

loop_
_geom_bond_atom_site_label_1
_geom_bond_atom_site_label_2
_geom_bond_site_symmetry_2
_geom_bond_distance
_geom_bond_publ_flag
S1 C1 . 1.797(9) yes
S1 C3 . 1.734(8) yes
S2 C2 . 1.770(9) yes
S2 C4 . 1.758(8) yes
S3 C3 . 1.753(8) yes
S3 C5 . 1.762(9) yes
S4 C4 . 1.764(8) yes
S4 C5 . 1.753(8) yes
S5 C6 . 1.774(11) yes
S5 C8 . 1.746(9) yes
S6 C7 . 1.797(10) yes
S6 C9 . 1.733(9) yes
S7 C8 . 1.737(8) yes
S7 C10 . 1.722(8) yes
S8 C9 . 1.748(9) yes
S8 C10 . 1.734(8) yes
S9 C11 . 1.724(8) yes
S9 C12 . 1.732(9) yes
S10 C11 . 1.737(8) yes
S10 C13 . 1.746(9) yes
S11 C12 . 1.769(8) yes
S11 C14 . 1.801(10) yes
S12 C13 . 1.745(9) yes
S12 C15 . 1.804(9) yes
S13 C16 . 1.810(12) yes
S13 C18 . 1.760(9) yes
S14 C17 . 1.761(11) yes
S14 C19 . 1.736(9) yes
S15 C18 . 1.744(9) yes
S15 C20 . 1.742(9) yes
S16 C19 . 1.773(10) yes
S16 C20 . 1.741(9) yes
S17 O1 . 1.409(7) yes
S17 O2 . 1.401(9) yes
S17 O3 . 1.457(7) yes
S17 N1 . 1.705(10) yes
O4 H42 . 0.820 no
O4 H41 . 0.820 no
O5 H51 . 0.820 no
O5 H52 . 0.820 no
O6 H641 . 0.820 no
O6 H63 . 0.820 no
N1 C21 . 1.284(12) yes
C1 C2 . 1.485(13) yes
C1 H12 . 0.970 no
C1 H11 . 0.970 no
C2 H22 . 0.970 no
C2 H21 . 0.970 no
C3 C4 . 1.352(11) yes
C5 C5 2_766 1.347(16) yes
C6 C7 . 1.473(15) yes
C6 H62 . 0.970 no
C6 H61 . 0.970 no
C7 H72 . 0.970 no
C7 H71 . 0.970 no
C8 C9 . 1.365(11) yes
C10 C11 . 1.383(11) yes
C12 C13 . 1.344(11) yes
C14 C15 . 1.478(12) yes
C14 H142 . 0.970 no
C14 H141 . 0.970 no
C15 H151 . 0.970 no
C15 H152 . 0.970 no
C16 C17 . 1.422(16) yes
C16 H162 . 0.970 no
C16 H161 . 0.970 no
C17 H172 . 0.970 no
C17 H171 . 0.970 no
C18 C19 . 1.336(12) yes
C20 C20 2_676 1.372(17) yes
C21 C22 . 1.474(15) yes
C21 C23 . 1.448(12) yes
C22 C23 2_865 1.377(13) yes
C22 H221 . 0.930 no
C23 H231 . 0.930 no

loop_
_geom_hbond_atom_site_label_D
_geom_hbond_atom_site_label_H
_geom_hbond_atom_site_label_A
_geom_hbond_site_symmetry_A
_geom_hbond_angle_DHA
_geom_hbond_distance_DH
_geom_hbond_distance_HA
_geom_hbond_distance_DA
_geom_hbond_publ_flag
O4 H42 O6 1_655 121.9(13) 0.820 2.214 2.738(14) yes
O4 H41 O2 . 165.7(12) 0.820 2.054 2.856(14) yes
O5 H51 O3 . 127.8(7) 0.820 2.125 2.706(14) yes
C6 H61 O2 1_455 175.6(5) 0.970 2.338 3.306(14) yes
O6 H641 O6 2_675 140(3) 0.820 1.579 2.270(14) yes
C14 H142 O1 1_456 123.6(3) 0.970 2.597 3.237(14) yes
C22 H221 N1 2_765 167.2(3) 0.930 2.466 3.380(14) yes
